data_2017408
loop_
_publ_author_name
'Dols, Thomas S.'
'Spaniol, Thomas P.'
'Okuda, Jun'

_publ_section_title
;
 Titanium complexes with sulfur-linked bis(phenolate) ligands
;
_journal_coeditor_code SK3350
_journal_issue 11
_journal_name_full 'Acta Crystallographica Section C'
_journal_page_first m443
_journal_page_last m446
_journal_paper_doi 10.1107/S0108270109042280
_journal_volume 65
_journal_year 2009
_chemical_formula_iupac '[Ti (C20 H22 O2 S2) Cl2]'
_chemical_formula_moiety 'C20 H22 Cl2 O2 S2 Ti'
_chemical_formula_sum 'C20 H22 Cl2 O2 S2 Ti'
_chemical_formula_weight 477.30
_chemical_name_systematic
;
dichlorido{4,4'-dimethyl-2,2'-[cyclohexane-1,2-
diylbis(sulfanediyl)]diphenolato}titanium(IV)
;
_space_group_IT_number 15
_space_group_name_Hall '-C 2yc'
_symmetry_cell_setting monoclinic
_symmetry_space_group_name_Hall '-C 2yc'
_symmetry_space_group_name_H-M 'C 1 2/c 1'
_atom_sites_solution_hydrogens geom
_atom_sites_solution_primary direct
_atom_sites_solution_secondary difmap
_cell_angle_alpha 90.00
_cell_angle_beta 101.1050(10)
_cell_angle_gamma 90.00
_cell_formula_units_Z 4
_cell_length_a 10.7948(2)
_cell_length_b 10.9672(2)
_cell_length_c 18.5874(3)
_cell_measurement_reflns_used 6964
_cell_measurement_temperature 100(2)
_cell_measurement_theta_max 42.90
_cell_measurement_theta_min 2.67
_cell_volume 2159.34(7)
_computing_cell_refinement 'SAINT (Bruker, 2001)'
_computing_data_collection 'SMART (Bruker, 2003)'
_computing_data_reduction 'SAINT (Bruker, 2001)'
_computing_molecular_graphics 'ORTEP3 (Farrugia, 1997)'
_computing_publication_material 'WinGX (Farrugia, 1999)'
_computing_structure_refinement 'SHELXL97 (Sheldrick, 2008)'
_computing_structure_solution 'SHELXS97 (Sheldrick, 2008)'
_diffrn_ambient_temperature 100(2)
_diffrn_measured_fraction_theta_full 0.991
_diffrn_measured_fraction_theta_max 0.991
_diffrn_measurement_device_type 'Bruker SMART CCD area-detector'
_diffrn_measurement_method 'omega scans'
_diffrn_radiation_monochromator graphite
_diffrn_radiation_source 'fine-focus sealed tube'
_diffrn_radiation_type MoK\a
_diffrn_radiation_wavelength 0.71073
_diffrn_reflns_av_R_equivalents 0.0597
_diffrn_reflns_av_sigmaI/netI 0.0450
_diffrn_reflns_limit_h_max 22
_diffrn_reflns_limit_h_min -22
_diffrn_reflns_limit_k_max 21
_diffrn_reflns_limit_k_min -22
_diffrn_reflns_limit_l_max 38
_diffrn_reflns_limit_l_min -32
_diffrn_reflns_number 52551
_diffrn_reflns_theta_full 47.82
_diffrn_reflns_theta_max 47.82
_diffrn_reflns_theta_min 2.23
_exptl_absorpt_coefficient_mu 0.850
_exptl_absorpt_correction_T_max 0.8831
_exptl_absorpt_correction_T_min 0.7906
_exptl_absorpt_correction_type multi-scan
_exptl_absorpt_process_details '(MULABS in PLATON; Spek, 2009)'
_exptl_crystal_colour red
_exptl_crystal_density_diffrn 1.468
_exptl_crystal_density_method 'not measured'
_exptl_crystal_description prism
_exptl_crystal_F_000 984
_exptl_crystal_size_max 0.29
_exptl_crystal_size_mid 0.24
_exptl_crystal_size_min 0.15
_refine_diff_density_max 1.071
_refine_diff_density_min -0.752
_refine_ls_extinction_method none
_refine_ls_goodness_of_fit_ref 1.073
_refine_ls_hydrogen_treatment constr
_refine_ls_matrix_type full
_refine_ls_number_parameters 134
_refine_ls_number_reflns 10145
_refine_ls_number_restraints 0
_refine_ls_restrained_S_all 1.073
_refine_ls_R_factor_all 0.0625
_refine_ls_R_factor_gt 0.0423
_refine_ls_shift/su_max 0.001
_refine_ls_shift/su_mean 0.000
_refine_ls_structure_factor_coef Fsqd
_refine_ls_weighting_details 'calc w=1/[\s^2^(Fo^2^)+(0.0479P)^2^+0.2037P] where P=(Fo^2^+2Fc^2^)/3'
_refine_ls_weighting_scheme calc
_refine_ls_wR_factor_gt 0.1035
_refine_ls_wR_factor_ref 0.1122
_reflns_number_gt 7452
_reflns_number_total 10145
_reflns_threshold_expression I>2\s(I)
_cod_data_source_file sk3350.cif
_cod_data_source_block I
_cod_original_sg_symbol_H-M 'C 2/c'
_cod_database_code 2017408
_cod_database_fobs_code 2017408

loop_
_symmetry_equiv_pos_as_xyz
'x, y, z'
'-x, y, -z+1/2'
'x+1/2, y+1/2, z'
'-x+1/2, y+1/2, -z+1/2'
'-x, -y, -z'
'x, -y, z-1/2'
'-x+1/2, -y+1/2, -z'
'x+1/2, -y+1/2, z-1/2'

loop_
_atom_site_type_symbol
_atom_site_label
_atom_site_fract_x
_atom_site_fract_y
_atom_site_fract_z
_atom_site_U_iso_or_equiv
_atom_site_adp_type
_atom_site_calc_flag
_atom_site_refinement_flags
_atom_site_occupancy
_atom_site_disorder_assembly
_atom_site_disorder_group
Ti Ti1 0.5000 0.468358(18) 0.2500 0.01403(4) Uani d SU 1 . .
Cl Cl1 0.65277(2) 0.34440(2) 0.310568(12) 0.02210(5) Uani d U 1 . .
S S1 0.629178(16) 0.651102(19) 0.317412(11) 0.01551(4) Uani d . 1 . .
O O1 0.41634(6) 0.50037(5) 0.32706(3) 0.01667(10) Uani d . 1 . .
C C1 0.44142(7) 0.57781(7) 0.38397(4) 0.01485(11) Uani d . 1 . .
C C2 0.54474(7) 0.65682(7) 0.39009(4) 0.01555(12) Uani d . 1 . .
C C3 0.57655(8) 0.73407(9) 0.45066(4) 0.01971(14) Uani d . 1 . .
H H3 0.6491 0.7846 0.4552 0.025(3) Uiso calc R 1 . .
C C4 0.50272(8) 0.73765(9) 0.50438(4) 0.02122(15) Uani d . 1 . .
C C5 0.39833(8) 0.65958(9) 0.49692(4) 0.02047(14) Uani d . 1 . .
H H5 0.3470 0.6612 0.5331 0.030(4) Uiso calc R 1 . .
C C6 0.36794(7) 0.57997(8) 0.43824(4) 0.01809(13) Uani d . 1 . .
H H6 0.2974 0.5270 0.4349 0.030(4) Uiso calc R 1 . .
C C7 0.53420(12) 0.82285(12) 0.56888(6) 0.0332(2) Uani d . 1 . .
H H7A 0.5990 0.8808 0.5604 0.056(5) Uiso calc R 1 . .
H H7B 0.5659 0.7757 0.6134 0.064(6) Uiso calc R 1 . .
H H7C 0.4581 0.8675 0.5748 0.050(5) Uiso calc R 1 . .
C C8 0.57147(7) 0.78640(7) 0.26277(4) 0.01534(12) Uani d . 1 . .
H H8 0.6098 0.7849 0.2179 0.022(3) Uiso calc R 1 . .
C C9 0.61727(10) 0.90263(9) 0.30505(5) 0.02400(17) Uani d . 1 . .
H H9A 0.5856 0.9041 0.3516 0.019(3) Uiso calc R 1 . .
H H9B 0.7107 0.9027 0.3172 0.035(4) Uiso calc R 1 . .
C C10 0.57160(13) 1.01629(9) 0.26044(7) 0.0330(2) Uani d . 1 . .
H H10A 0.6003 1.0901 0.2896 0.044(4) Uiso calc R 1 . .
H H10B 0.6082 1.0182 0.2155 0.037(4) Uiso calc R 1 . .

loop_
_atom_site_aniso_label
_atom_site_aniso_U_11
_atom_site_aniso_U_22
_atom_site_aniso_U_33
_atom_site_aniso_U_12
_atom_site_aniso_U_13
_atom_site_aniso_U_23
Ti1 0.01743(7) 0.01138(7) 0.01543(8) 0.000 0.00853(6) 0.000
Cl1 0.02806(9) 0.01894(9) 0.02266(9) 0.00812(7) 0.01326(7) 0.00696(7)
S1 0.01036(6) 0.01779(9) 0.01892(8) 0.00076(5) 0.00421(5) -0.00193(6)
O1 0.0187(2) 0.0162(2) 0.0173(2) -0.00272(18) 0.00900(19) -0.00378(18)
C1 0.0152(2) 0.0164(3) 0.0136(3) 0.0014(2) 0.0044(2) -0.0004(2)
C2 0.0132(2) 0.0189(3) 0.0143(3) 0.0010(2) 0.0020(2) -0.0003(2)
C3 0.0182(3) 0.0243(4) 0.0153(3) -0.0017(3) -0.0003(2) -0.0024(3)
C4 0.0238(3) 0.0257(4) 0.0132(3) 0.0003(3) 0.0011(2) -0.0032(3)
C5 0.0237(3) 0.0254(4) 0.0132(3) 0.0010(3) 0.0057(2) -0.0019(3)
C6 0.0191(3) 0.0208(4) 0.0159(3) -0.0007(3) 0.0073(2) -0.0015(2)
C7 0.0384(5) 0.0423(6) 0.0186(4) -0.0100(5) 0.0049(4) -0.0130(4)
C8 0.0165(3) 0.0128(3) 0.0189(3) -0.0031(2) 0.0089(2) -0.0021(2)
C9 0.0320(4) 0.0180(4) 0.0258(4) -0.0109(3) 0.0152(3) -0.0077(3)
C10 0.0572(7) 0.0132(3) 0.0360(5) -0.0096(4) 0.0276(5) -0.0042(3)

loop_
_atom_type_symbol
_atom_type_description
_atom_type_scat_dispersion_real
_atom_type_scat_dispersion_imag
_atom_type_scat_source
C C 0.0033 0.0016 'International Tables Vol C Tables 4.2.6.8 and 6.1.1.4'
H H 0.0000 0.0000 'International Tables Vol C Tables 4.2.6.8 and 6.1.1.4'
O O 0.0106 0.0060 'International Tables Vol C Tables 4.2.6.8 and 6.1.1.4'
S S 0.1246 0.1234 'International Tables Vol C Tables 4.2.6.8 and 6.1.1.4'
Cl Cl 0.1484 0.1585 'International Tables Vol C Tables 4.2.6.8 and 6.1.1.4'
Ti Ti 0.2776 0.4457 'International Tables Vol C Tables 4.2.6.8 and 6.1.1.4'

loop_
_geom_angle_atom_site_label_1
_geom_angle_atom_site_label_2
_geom_angle_atom_site_label_3
_geom_angle_site_symmetry_1
_geom_angle_site_symmetry_3
_geom_angle
_geom_angle_publ_flag
O1 Ti1 O1 . 2_655 158.33(4) ?
O1 Ti1 Cl1 . 2_655 94.633(19) ?
O1 Ti1 Cl1 2_655 2_655 98.34(2) ?
O1 Ti1 Cl1 . . 98.34(2) ?
O1 Ti1 Cl1 2_655 . 94.633(19) ?
Cl1 Ti1 Cl1 2_655 . 106.142(15) ?
O1 Ti1 S1 . . 77.337(19) ?
O1 Ti1 S1 2_655 . 86.07(2) ?
Cl1 Ti1 S1 2_655 . 165.407(9) ?
Cl1 Ti1 S1 . . 87.242(8) ?
O1 Ti1 S1 . 2_655 86.07(2) ?
O1 Ti1 S1 2_655 2_655 77.337(19) ?
Cl1 Ti1 S1 2_655 2_655 87.242(8) ?
Cl1 Ti1 S1 . 2_655 165.407(9) ?
S1 Ti1 S1 . 2_655 80.132(10) ?
C2 S1 C8 . . 102.92(3) ?
C2 S1 Ti1 . . 95.00(3) ?
C8 S1 Ti1 . . 105.12(3) ?
C1 O1 Ti1 . . 131.99(5) ?
O1 C1 C6 . . 121.51(7) ?
O1 C1 C2 . . 119.49(6) ?
C6 C1 C2 . . 118.99(7) ?
C3 C2 C1 . . 120.60(7) ?
C3 C2 S1 . . 123.59(6) ?
C1 C2 S1 . . 115.81(6) ?
C4 C3 C2 . . 120.57(8) ?
C4 C3 H3 . . 119.7 ?
C2 C3 H3 . . 119.7 ?
C3 C4 C5 . . 118.18(8) ?
C3 C4 C7 . . 121.03(9) ?
C5 C4 C7 . . 120.79(8) ?
C6 C5 C4 . . 121.79(8) ?
C6 C5 H5 . . 119.1 ?
C4 C5 H5 . . 119.1 ?
C5 C6 C1 . . 119.81(8) ?
C5 C6 H6 . . 120.1 ?
C1 C6 H6 . . 120.1 ?
C4 C7 H7A . . 109.5 ?
C4 C7 H7B . . 109.5 ?
H7A C7 H7B . . 109.5 ?
C4 C7 H7C . . 109.5 ?
H7A C7 H7C . . 109.5 ?
H7B C7 H7C . . 109.5 ?
C8 C8 C9 2_655 . 111.58(5) ?
C8 C8 S1 2_655 . 112.77(4) ?
C9 C8 S1 . . 110.33(6) ?
C8 C8 H8 2_655 . 107.3 ?
C9 C8 H8 . . 107.3 ?
S1 C8 H8 . . 107.3 ?
C10 C9 C8 . . 111.30(8) ?
C10 C9 H9A . . 109.4 ?
C8 C9 H9A . . 109.4 ?
C10 C9 H9B . . 109.4 ?
C8 C9 H9B . . 109.4 ?
H9A C9 H9B . . 108.0 ?
C10 C10 C9 2_655 . 110.19(7) ?
C10 C10 H10A 2_655 . 109.6 ?
C9 C10 H10A . . 109.6 ?
C10 C10 H10B 2_655 . 109.6 ?
C9 C10 H10B . . 109.6 ?
H10A C10 H10B . . 108.1 ?

loop_
_geom_bond_atom_site_label_1
_geom_bond_atom_site_label_2
_geom_bond_site_symmetry_2
_geom_bond_distance
_geom_bond_publ_flag
Ti1 O1 . 1.8678(6) ?
Ti1 O1 2_655 1.8678(6) ?
Ti1 Cl1 2_655 2.2628(2) ?
Ti1 Cl1 . 2.2628(2) ?
Ti1 S1 . 2.6188(2) ?
Ti1 S1 2_655 2.6188(2) ?
S1 C2 . 1.7703(8) ?
S1 C8 . 1.8378(8) ?
O1 C1 . 1.3428(9) ?
C1 C6 . 1.3984(10) ?
C1 C2 . 1.3996(11) ?
C2 C3 . 1.3979(11) ?
C3 C4 . 1.3930(12) ?
C3 H3 . 0.9500 ?
C4 C5 . 1.4007(13) ?
C4 C7 . 1.5062(13) ?
C5 C6 . 1.3863(12) ?
C5 H5 . 0.9500 ?
C6 H6 . 0.9500 ?
C7 H7A . 0.9800 ?
C7 H7B . 0.9800 ?
C7 H7C . 0.9800 ?
C8 C8 2_655 1.5246(15) ?
C8 C9 . 1.5288(11) ?
C8 H8 . 1.0000 ?
C9 C10 . 1.5255(15) ?
C9 H9A . 0.9900 ?
C9 H9B . 0.9900 ?
C10 C10 2_655 1.520(3) ?
C10 H10A . 0.9900 ?
C10 H10B . 0.9900 ?
